data_7035836
loop_
_publ_author_name
'Patel, Dipti'
'Wooles, Ashley'
'Cornish, Andrew D.'
'Steven, Lindsey'
'Davies, E. Stephen'
'Evans, David J.'
'McMaster, Jonathan'
'Lewis, William'
'Blake, Alexander J.'
'Liddle, Stephen T.'

_publ_section_title
;
 Synthesis and characterisation of halide, separated ion pair, and hydride
 cyclopentadienyl iron bis(diphenylphosphino)ethane derivatives.
;
_journal_issue 31
_journal_name_full 'Dalton transactions (Cambridge, England : 2003)'
_journal_page_first 14159
_journal_page_last 14177
_journal_paper_doi 10.1039/c5dt00704f
_journal_volume 44
_journal_year 2015
_chemical_formula_moiety 'C36 H39 Fe I P2'
_chemical_formula_sum 'C36 H39 Fe I P2'
_chemical_formula_weight 716.36
_chemical_name_systematic
; 
 ? 
;
_space_group_IT_number 14
_symmetry_cell_setting monoclinic
_symmetry_space_group_name_Hall '-P 2ybc'
_symmetry_space_group_name_H-M 'P 1 21/c 1'
_atom_sites_solution_hydrogens geom
_atom_sites_solution_primary direct
_atom_sites_solution_secondary difmap
_audit_creation_method 'enCIFer editing of SHELXL97 CIF output'
_audit_update_record
;
2015-05-11 deposited with the CCDC.
2015-07-07 downloaded from the CCDC.
;
_cell_angle_alpha 90.00
_cell_angle_beta 108.345(5)
_cell_angle_gamma 90.00
_cell_formula_units_Z 4
_cell_length_a 11.070(3)
_cell_length_b 17.935(5)
_cell_length_c 16.395(4)
_cell_measurement_reflns_used 4104
_cell_measurement_temperature 90(2)
_cell_measurement_theta_max 27.42
_cell_measurement_theta_min 2.25
_cell_volume 3089.6(14)
_computing_cell_refinement 'Bruker SAINT version 6.36A (Bruker, 2000)'
_computing_data_collection 'Bruker SMART version 5.625 (Bruker, 2001)'
_computing_data_reduction 'Bruker SAINT; SHELXTL (Sheldrick, 2008)'
_computing_molecular_graphics 'SHELXTL (Sheldrick, 2008)'
_computing_publication_material 'enCIFer(Allen et al., 2004); PLATON (Spek, 2009)'
_computing_structure_refinement 'SHELXL97 (Sheldrick, 2008)'
_computing_structure_solution 'SHELXTL (Sheldrick, 2008)'
_diffrn_ambient_temperature 90(2)
_diffrn_measured_fraction_theta_full 0.988
_diffrn_measured_fraction_theta_max 0.988
_diffrn_measurement_device_type 'Bruker SMART APEX CCD area detector'
_diffrn_measurement_method '\w rotation with narrow frames'
_diffrn_radiation_monochromator graphite
_diffrn_radiation_source 'normal-focus sealed tube'
_diffrn_radiation_type MoK\a
_diffrn_radiation_wavelength 0.71073
_diffrn_reflns_av_R_equivalents 0.0892
_diffrn_reflns_av_sigmaI/netI 0.0997
_diffrn_reflns_limit_h_max 13
_diffrn_reflns_limit_h_min -12
_diffrn_reflns_limit_k_max 20
_diffrn_reflns_limit_k_min -21
_diffrn_reflns_limit_l_max 19
_diffrn_reflns_limit_l_min -19
_diffrn_reflns_number 14588
_diffrn_reflns_theta_full 25.00
_diffrn_reflns_theta_max 25.00
_diffrn_reflns_theta_min 2.25
_diffrn_standards_decay_% 0
_diffrn_standards_number 0
_exptl_absorpt_coefficient_mu 1.616
_exptl_absorpt_correction_T_max 0.746
_exptl_absorpt_correction_T_min 0.496
_exptl_absorpt_correction_type multi-scan
_exptl_absorpt_process_details 'SADABS 2007/2'
_exptl_crystal_colour BLACK
_exptl_crystal_density_diffrn 1.540
_exptl_crystal_density_method 'not measured'
_exptl_crystal_description PLATE
_exptl_crystal_F_000 1456
_exptl_crystal_size_max 0.04
_exptl_crystal_size_mid 0.04
_exptl_crystal_size_min 0.01
_refine_diff_density_max 2.057
_refine_diff_density_min -1.234
_refine_diff_density_rms 0.192
_refine_ls_extinction_method none
_refine_ls_goodness_of_fit_ref 1.253
_refine_ls_hydrogen_treatment constr
_refine_ls_matrix_type full
_refine_ls_number_parameters 417
_refine_ls_number_reflns 5368
_refine_ls_number_restraints 515
_refine_ls_restrained_S_all 1.202
_refine_ls_R_factor_all 0.1221
_refine_ls_R_factor_gt 0.0965
_refine_ls_shift/su_max 0.000
_refine_ls_shift/su_mean 0.000
_refine_ls_structure_factor_coef Fsqd
_refine_ls_weighting_details 'calc w=1/[\s^2^(Fo^2^)+(0.0001P)^2^+66.5291P] where P=(Fo^2^+2Fc^2^)/3'
_refine_ls_weighting_scheme calc
_refine_ls_wR_factor_gt 0.2076
_refine_ls_wR_factor_ref 0.2167
_reflns_number_gt 4017
_reflns_number_total 5368
_reflns_threshold_expression I>2\s(I)
_cod_data_source_file c5dt00704f2.cif
_cod_data_source_block 2I
_cod_depositor_comments
;
The following automatic conversions were performed:

'_symmetry_cell_setting' value 'Monoclinic' changed to 'monoclinic'
according to
/usr/data/users/saulius/crontab/automatic-downloads/rss-feeds/RSC/lib/dictionaries/cif_core.dic
dictionary named 'cif_core.dic' version 2.4.2 from 2011-04-26.

Automatic conversion script
Id: cif_fix_values 3271 2015-04-21 07:52:19Z andrius 

 Adding full bibliography for 7035824--7035849.cif.
;
_cod_original_sg_symbol_H-M 'P2(1)/c  '
_cod_database_code 7035836

loop_
_symmetry_equiv_pos_as_xyz
'x, y, z'
'-x, y+1/2, -z+1/2'
'-x, -y, -z'
'x, -y-1/2, z-1/2'

loop_
_atom_site_label
_atom_site_type_symbol
_atom_site_fract_x
_atom_site_fract_y
_atom_site_fract_z
_atom_site_U_iso_or_equiv
_atom_site_adp_type
_atom_site_occupancy
_atom_site_symmetry_multiplicity
_atom_site_calc_flag
_atom_site_refinement_flags
_atom_site_disorder_assembly
_atom_site_disorder_group
I1 I 0.12925(8) 0.03149(5) 0.36862(6) 0.0322(3) Uani 1 1 d U . .
Fe1 Fe 0.09998(15) 0.17484(9) 0.32497(10) 0.0167(4) Uani 1 1 d U A .
C1 C -0.0060(11) 0.1460(8) 0.4888(8) 0.028(2) Uani 1 1 d U A .
H1A H -0.0727 0.1573 0.5154 0.033 Uiso 1 1 calc R . .
H1B H 0.0144 0.0922 0.4968 0.033 Uiso 1 1 calc R . .
C2 C 0.1123(11) 0.1915(7) 0.5325(7) 0.024(2) Uani 1 1 d U A .
H2A H 0.1664 0.1639 0.5832 0.029 Uiso 1 1 calc R . .
H2B H 0.0872 0.2393 0.5529 0.029 Uiso 1 1 calc R . .
P1 P -0.0655(3) 0.16758(18) 0.37369(19) 0.0194(6) Uani 1 1 d DU . .
C3 C -0.1567(15) 0.2546(9) 0.3734(12) 0.025(3) Uani 0.79(4) 1 d PDU A 1
C4 C -0.1222(18) 0.3215(9) 0.3449(13) 0.027(3) Uani 0.706(16) 1 d PDU A 1
H4 H -0.0519 0.3214 0.3235 0.033 Uiso 0.706(16) 1 calc PR A 1
C5 C -0.1846(16) 0.3892(10) 0.3458(12) 0.029(3) Uani 0.706(16) 1 d PDU A 1
H5 H -0.1572 0.4335 0.3251 0.035 Uiso 0.706(16) 1 calc PR A 1
C6 C -0.2862(16) 0.3904(10) 0.3770(12) 0.031(3) Uani 0.706(16) 1 d PDU A 1
H6 H -0.3293 0.4358 0.3792 0.038 Uiso 0.706(16) 1 calc PR A 1
C7 C -0.3243(19) 0.3252(10) 0.4049(15) 0.030(3) Uani 0.706(16) 1 d PDU A 1
H7 H -0.3954 0.3256 0.4256 0.036 Uiso 0.706(16) 1 calc PR A 1
C8 C -0.2603(15) 0.2577(11) 0.4035(12) 0.028(3) Uani 0.706(16) 1 d PDU A 1
H8 H -0.2887 0.2134 0.4235 0.033 Uiso 0.706(16) 1 calc PR A 1
C9 C -0.1961(11) 0.1004(7) 0.3323(8) 0.027(2) Uani 1 1 d U A .
C10 C -0.2825(13) 0.1105(9) 0.2514(9) 0.041(3) Uani 1 1 d U . .
H10 H -0.2715 0.1513 0.2175 0.049 Uiso 1 1 calc R A .
C11 C -0.3857(13) 0.0624(9) 0.2179(9) 0.044(3) Uani 1 1 d U A .
H11 H -0.4441 0.0707 0.1623 0.052 Uiso 1 1 calc R . .
C12 C -0.4018(12) 0.0031(8) 0.2662(9) 0.037(3) Uani 1 1 d U . .
H12 H -0.4716 -0.0300 0.2441 0.045 Uiso 1 1 calc R A .
C13 C -0.3162(12) -0.0084(8) 0.3470(10) 0.037(3) Uani 1 1 d U A .
H13 H -0.3276 -0.0494 0.3805 0.044 Uiso 1 1 calc R . .
C14 C -0.2135(11) 0.0393(8) 0.3796(9) 0.033(3) Uani 1 1 d U . .
H14 H -0.1545 0.0301 0.4349 0.039 Uiso 1 1 calc R A .
P2 P 0.2057(3) 0.21092(17) 0.45690(18) 0.0162(6) Uani 1 1 d U . .
C15 C 0.3682(10) 0.1755(7) 0.5176(7) 0.021(2) Uani 1 1 d U A .
C16 C 0.4281(11) 0.1234(7) 0.4819(8) 0.025(2) Uani 1 1 d U . .
H16 H 0.3883 0.1062 0.4249 0.030 Uiso 1 1 calc R A .
C17 C 0.5470(11) 0.0961(7) 0.5295(9) 0.029(3) Uani 1 1 d U A .
H17 H 0.5894 0.0608 0.5050 0.035 Uiso 1 1 calc R . .
C18 C 0.6029(11) 0.1207(7) 0.6125(8) 0.028(2) Uani 1 1 d U . .
H18 H 0.6844 0.1025 0.6451 0.034 Uiso 1 1 calc R A .
C19 C 0.5413(12) 0.1715(7) 0.6484(8) 0.030(3) Uani 1 1 d U A .
H19 H 0.5798 0.1880 0.7059 0.036 Uiso 1 1 calc R . .
C20 C 0.4241(11) 0.1983(7) 0.6010(8) 0.025(2) Uani 1 1 d U . .
H20 H 0.3812 0.2329 0.6261 0.029 Uiso 1 1 calc R A .
C21 C 0.2398(12) 0.3117(7) 0.4752(7) 0.024(2) Uani 1 1 d U A .
C22 C 0.3555(13) 0.3403(7) 0.4739(9) 0.033(2) Uani 1 1 d U . .
H22 H 0.4211 0.3068 0.4722 0.039 Uiso 1 1 calc R A .
C23 C 0.3783(14) 0.4161(8) 0.4750(9) 0.039(3) Uani 1 1 d U A .
H23 H 0.4585 0.4339 0.4738 0.047 Uiso 1 1 calc R . .
C24 C 0.2841(14) 0.4665(8) 0.4780(9) 0.042(3) Uani 1 1 d U . .
H24 H 0.2966 0.5188 0.4756 0.050 Uiso 1 1 calc R A .
C25 C 0.1712(13) 0.4377(7) 0.4844(8) 0.035(3) Uani 1 1 d U A .
H25 H 0.1075 0.4710 0.4901 0.042 Uiso 1 1 calc R . .
C26 C 0.1492(12) 0.3616(7) 0.4829(7) 0.026(2) Uani 1 1 d U . .
H26 H 0.0707 0.3435 0.4871 0.031 Uiso 1 1 calc R A .
C27 C 0.1172(13) 0.2690(8) 0.2492(7) 0.032(2) Uani 1 1 d U . .
C28 C 0.0105(12) 0.2245(8) 0.2040(7) 0.0281(19) Uani 1 1 d U A .
C29 C 0.0509(11) 0.1520(8) 0.1924(8) 0.0289(19) Uani 1 1 d U . .
C30 C 0.1895(12) 0.1515(9) 0.2300(8) 0.035(2) Uani 1 1 d U A .
C31 C 0.2268(12) 0.2224(9) 0.2641(8) 0.034(2) Uani 1 1 d U A .
C32 C 0.1241(17) 0.3512(8) 0.2589(9) 0.051(4) Uani 1 1 d U A .
H32A H 0.0386 0.3724 0.2352 0.077 Uiso 1 1 calc R . .
H32B H 0.1793 0.3715 0.2278 0.077 Uiso 1 1 calc R . .
H32C H 0.1590 0.3640 0.3199 0.077 Uiso 1 1 calc R . .
C33 C -0.1285(13) 0.2531(8) 0.1573(8) 0.039(3) Uani 1 1 d U . .
H33A H -0.1641 0.2262 0.1030 0.059 Uiso 1 1 calc R A .
H33B H -0.1263 0.3066 0.1458 0.059 Uiso 1 1 calc R . .
H33C H -0.1818 0.2443 0.1942 0.059 Uiso 1 1 calc R . .
C34 C -0.0283(13) 0.0898(8) 0.1437(8) 0.038(3) Uani 1 1 d U A .
H34A H 0.0234 0.0445 0.1510 0.057 Uiso 1 1 calc R . .
H34B H -0.0604 0.1028 0.0826 0.057 Uiso 1 1 calc R . .
H34C H -0.1002 0.0811 0.1653 0.057 Uiso 1 1 calc R . .
C35 C 0.2772(13) 0.0907(11) 0.2218(10) 0.055(4) Uani 1 1 d U . .
H35A H 0.3587 0.0955 0.2678 0.082 Uiso 1 1 calc R A .
H35B H 0.2914 0.0945 0.1659 0.082 Uiso 1 1 calc R . .
H35C H 0.2391 0.0422 0.2264 0.082 Uiso 1 1 calc R . .
C36 C 0.3661(13) 0.2461(11) 0.2991(9) 0.051(4) Uani 1 1 d U . .
H36A H 0.3713 0.3006 0.3028 0.077 Uiso 1 1 calc R A .
H36B H 0.4119 0.2282 0.2605 0.077 Uiso 1 1 calc R . .
H36C H 0.4045 0.2246 0.3564 0.077 Uiso 1 1 calc R . .
C7A C -0.346(4) 0.281(2) 0.433(3) 0.030(4) Uani 0.294(16) 1 d PDU A 2
H7A H -0.4119 0.2723 0.4572 0.036 Uiso 0.294(16) 1 calc PR A 2
C5A C -0.237(4) 0.368(2) 0.370(3) 0.028(4) Uani 0.294(16) 1 d PDU A 2
H5A H -0.2260 0.4165 0.3515 0.034 Uiso 0.294(16) 1 calc PR A 2
C6A C -0.328(5) 0.352(2) 0.408(4) 0.029(4) Uani 0.294(16) 1 d PDU A 2
H6A H -0.3795 0.3915 0.4178 0.035 Uiso 0.294(16) 1 calc PR A 2
C4A C -0.160(4) 0.308(2) 0.360(3) 0.026(4) Uiso 0.294(16) 1 d PDU A 2
H4A H -0.0940 0.3170 0.3354 0.031 Uiso 0.294(16) 1 calc PR A 2
C8A C -0.272(4) 0.220(2) 0.423(3) 0.027(4) Uani 0.294(16) 1 d PDU A 2
H8A H -0.2832 0.1714 0.4413 0.032 Uiso 0.294(16) 1 calc PR A 2
C3A C -0.182(5) 0.238(2) 0.384(5) 0.027(4) Uani 0.21(4) 1 d PDU A 2

loop_
_atom_site_aniso_label
_atom_site_aniso_U_11
_atom_site_aniso_U_22
_atom_site_aniso_U_33
_atom_site_aniso_U_23
_atom_site_aniso_U_13
_atom_site_aniso_U_12
I1 0.0133(4) 0.0201(4) 0.0545(6) -0.0031(4) -0.0017(4) 0.0022(3)
Fe1 0.0089(8) 0.0240(9) 0.0169(8) -0.0019(7) 0.0035(6) -0.0003(6)
C1 0.015(5) 0.044(7) 0.024(4) 0.008(5) 0.007(4) -0.006(4)
C2 0.015(5) 0.042(7) 0.018(4) -0.001(5) 0.006(4) 0.000(4)
P1 0.0050(14) 0.0332(17) 0.0189(14) 0.0010(13) 0.0020(11) 0.0032(11)
C3 0.014(6) 0.035(5) 0.027(6) -0.005(5) 0.006(5) 0.004(4)
C4 0.016(6) 0.033(5) 0.032(6) -0.006(5) 0.007(5) 0.005(5)
C5 0.018(6) 0.029(5) 0.036(7) -0.008(6) 0.004(5) -0.002(5)
C6 0.016(6) 0.034(6) 0.039(7) -0.016(6) 0.002(5) 0.002(6)
C7 0.015(6) 0.040(7) 0.040(6) -0.015(7) 0.015(5) 0.002(5)
C8 0.014(6) 0.036(6) 0.033(7) -0.011(6) 0.008(5) 0.001(5)
C9 0.011(5) 0.038(5) 0.036(5) -0.002(4) 0.011(4) -0.004(4)
C10 0.024(6) 0.065(7) 0.030(6) 0.003(5) 0.003(4) -0.021(5)
C11 0.027(6) 0.068(8) 0.032(6) -0.005(5) 0.004(5) -0.017(5)
C12 0.018(5) 0.047(7) 0.050(6) -0.013(5) 0.016(4) -0.011(5)
C13 0.018(5) 0.038(6) 0.057(6) 0.004(5) 0.014(5) -0.006(4)
C14 0.010(5) 0.040(6) 0.047(6) 0.006(5) 0.008(4) 0.001(4)
P2 0.0068(13) 0.0252(15) 0.0141(13) -0.0003(12) -0.0005(11) 0.0016(11)
C15 0.005(4) 0.030(5) 0.022(5) 0.003(4) -0.003(3) 0.005(4)
C16 0.010(5) 0.026(6) 0.038(6) -0.005(5) 0.006(4) -0.003(4)
C17 0.016(5) 0.023(6) 0.046(6) -0.007(5) 0.006(5) 0.007(4)
C18 0.014(5) 0.023(6) 0.040(6) 0.005(5) -0.002(4) 0.004(4)
C19 0.023(5) 0.030(6) 0.030(5) -0.001(5) -0.003(4) 0.003(5)
C20 0.007(4) 0.032(6) 0.025(5) 0.000(4) -0.007(4) 0.002(4)
C21 0.028(5) 0.021(4) 0.022(5) -0.003(4) 0.005(4) 0.004(3)
C22 0.027(5) 0.028(5) 0.040(6) 0.001(5) 0.006(5) -0.001(4)
C23 0.035(6) 0.028(5) 0.047(7) 0.008(6) 0.002(6) 0.000(4)
C24 0.045(6) 0.025(5) 0.047(7) 0.002(6) 0.002(6) 0.005(4)
C25 0.038(6) 0.026(5) 0.033(6) -0.004(5) 0.001(5) 0.013(5)
C26 0.025(5) 0.028(4) 0.017(5) -0.004(4) -0.003(5) 0.004(4)
C27 0.034(5) 0.046(4) 0.010(4) 0.006(3) -0.002(4) -0.012(4)
C28 0.025(4) 0.048(5) 0.014(4) 0.001(4) 0.009(3) -0.007(4)
C29 0.017(4) 0.053(5) 0.020(3) -0.009(4) 0.011(4) -0.008(4)
C30 0.019(4) 0.067(5) 0.023(5) -0.014(4) 0.011(4) -0.006(4)
C31 0.023(4) 0.061(5) 0.015(5) 0.003(4) 0.002(4) -0.018(4)
C32 0.074(11) 0.043(5) 0.023(7) 0.016(6) -0.004(7) -0.015(6)
C33 0.029(6) 0.049(8) 0.025(7) 0.006(6) -0.013(5) -0.006(5)
C34 0.029(7) 0.058(8) 0.024(6) -0.020(6) 0.003(5) -0.003(6)
C35 0.016(6) 0.108(10) 0.036(8) -0.037(8) 0.003(6) 0.008(7)
C36 0.031(5) 0.101(12) 0.021(7) 0.004(7) 0.008(6) -0.032(6)
C7A 0.017(7) 0.037(8) 0.039(8) -0.011(8) 0.011(6) 0.005(7)
C5A 0.016(7) 0.033(6) 0.035(7) -0.012(6) 0.007(6) 0.003(6)
C6A 0.013(8) 0.035(8) 0.040(8) -0.016(8) 0.009(7) 0.003(8)
C8A 0.015(8) 0.037(9) 0.032(9) -0.007(9) 0.012(7) 0.004(8)
C3A 0.017(7) 0.036(6) 0.030(8) 0.000(7) 0.013(6) 0.007(6)

loop_
_atom_type_symbol
_atom_type_description
_atom_type_scat_dispersion_real
_atom_type_scat_dispersion_imag
_atom_type_scat_source
C C 0.0033 0.0016 'International Tables Vol C Tables 4.2.6.8 and 6.1.1.4'
H H 0.0000 0.0000 'International Tables Vol C Tables 4.2.6.8 and 6.1.1.4'
P P 0.1023 0.0942 'International Tables Vol C Tables 4.2.6.8 and 6.1.1.4'
Fe Fe 0.3463 0.8444 'International Tables Vol C Tables 4.2.6.8 and 6.1.1.4'
I I -0.4742 1.8119 'International Tables Vol C Tables 4.2.6.8 and 6.1.1.4'

loop_
_geom_angle_atom_site_label_1
_geom_angle_atom_site_label_2
_geom_angle_atom_site_label_3
_geom_angle
C29 Fe1 C28 38.9(5)
C29 Fe1 C30 40.3(5)
C28 Fe1 C30 65.5(5)
C29 Fe1 C31 65.8(5)
C28 Fe1 C31 65.0(5)
C30 Fe1 C31 38.2(5)
C29 Fe1 C27 66.2(5)
C28 Fe1 C27 39.1(5)
C30 Fe1 C27 65.4(6)
C31 Fe1 C27 39.0(5)
C29 Fe1 P2 162.2(3)
C28 Fe1 P2 138.0(4)
C30 Fe1 P2 123.2(4)
C31 Fe1 P2 96.7(3)
C27 Fe1 P2 102.8(3)
C29 Fe1 P1 112.7(3)
C28 Fe1 P1 99.5(3)
C30 Fe1 P1 151.2(4)
C31 Fe1 P1 158.1(4)
C27 Fe1 P1 119.3(4)
P2 Fe1 P1 84.72(12)
C29 Fe1 I1 93.4(4)
C28 Fe1 I1 129.8(4)
C30 Fe1 I1 87.8(4)
C31 Fe1 I1 118.0(4)
C27 Fe1 I1 153.2(4)
P2 Fe1 I1 92.15(10)
P1 Fe1 I1 83.75(10)
C2 C1 P1 110.5(8)
C2 C1 H1A 109.6
P1 C1 H1A 109.6
C2 C1 H1B 109.6
P1 C1 H1B 109.6
H1A C1 H1B 108.1
C1 C2 P2 111.1(8)
C1 C2 H2A 109.4
P2 C2 H2A 109.4
C1 C2 H2B 109.4
P2 C2 H2B 109.4
H2A C2 H2B 108.0
C1 P1 C9 103.2(6)
C1 P1 C3A 95(2)
C9 P1 C3A 89(2)
C1 P1 C3 101.4(7)
C9 P1 C3 100.7(7)
C3A P1 C3 14.9(11)
C1 P1 Fe1 108.2(4)
C9 P1 Fe1 123.2(4)
C3A P1 Fe1 132.3(12)
C3 P1 Fe1 117.3(5)
C8 C3 C4 115.6(15)
C8 C3 P1 122.9(12)
C4 C3 P1 121.4(11)
C3 C4 C5 124.0(16)
C3 C4 H4 118.0
C5 C4 H4 118.0
C6 C5 C4 118.8(17)
C6 C5 H5 120.6
C4 C5 H5 120.6
C7 C6 C5 119.0(18)
C7 C6 H6 120.5
C5 C6 H6 120.5
C6 C7 C8 121.3(17)
C6 C7 H7 119.3
C8 C7 H7 119.3
C3 C8 C7 121.2(17)
C3 C8 H8 119.4
C7 C8 H8 119.4
C10 C9 C14 117.5(12)
C10 C9 P1 119.7(10)
C14 C9 P1 122.8(10)
C9 C10 C11 122.0(14)
C9 C10 H10 119.0
C11 C10 H10 119.0
C12 C11 C10 119.4(14)
C12 C11 H11 120.3
C10 C11 H11 120.3
C11 C12 C13 119.6(13)
C11 C12 H12 120.2
C13 C12 H12 120.2
C12 C13 C14 120.6(13)
C12 C13 H13 119.7
C14 C13 H13 119.7
C13 C14 C9 120.8(13)
C13 C14 H14 119.6
C9 C14 H14 119.6
C21 P2 C15 97.6(5)
C21 P2 C2 101.6(6)
C15 P2 C2 102.9(5)
C21 P2 Fe1 117.6(4)
C15 P2 Fe1 123.1(4)
C2 P2 Fe1 111.1(4)
C20 C15 C16 119.9(11)
C20 C15 P2 119.0(9)
C16 C15 P2 121.0(9)
C15 C16 C17 119.8(12)
C15 C16 H16 120.1
C17 C16 H16 120.1
C18 C17 C16 119.5(11)
C18 C17 H17 120.2
C16 C17 H17 120.2
C19 C18 C17 120.4(11)
C19 C18 H18 119.8
C17 C18 H18 119.8
C20 C19 C18 119.7(12)
C20 C19 H19 120.1
C18 C19 H19 120.1
C19 C20 C15 120.6(12)
C19 C20 H20 119.7
C15 C20 H20 119.7
C26 C21 C22 117.7(12)
C26 C21 P2 122.0(10)
C22 C21 P2 120.0(9)
C23 C22 C21 121.9(13)
C23 C22 H22 119.0
C21 C22 H22 119.0
C22 C23 C24 120.2(14)
C22 C23 H23 119.9
C24 C23 H23 119.9
C25 C24 C23 117.6(13)
C25 C24 H24 121.2
C23 C24 H24 121.2
C26 C25 C24 121.6(13)
C26 C25 H25 119.2
C24 C25 H25 119.2
C21 C26 C25 120.7(13)
C21 C26 H26 119.6
C25 C26 H26 119.6
C28 C27 C31 106.4(12)
C28 C27 C32 128.3(13)
C31 C27 C32 123.4(13)
C28 C27 Fe1 69.4(7)
C31 C27 Fe1 70.5(7)
C32 C27 Fe1 137.2(10)
C29 C28 C27 109.9(12)
C29 C28 C33 122.6(12)
C27 C28 C33 126.4(13)
C29 C28 Fe1 70.3(7)
C27 C28 Fe1 71.4(7)
C33 C28 Fe1 133.7(8)
C28 C29 C30 106.5(12)
C28 C29 C34 127.4(12)
C30 C29 C34 125.8(13)
C28 C29 Fe1 70.8(7)
C30 C29 Fe1 70.8(7)
C34 C29 Fe1 128.1(9)
C31 C30 C29 107.5(12)
C31 C30 C35 125.6(12)
C29 C30 C35 126.3(13)
C31 C30 Fe1 71.1(7)
C29 C30 Fe1 68.9(6)
C35 C30 Fe1 132.3(11)
C30 C31 C27 109.6(11)
C30 C31 C36 122.6(14)
C27 C31 C36 127.2(14)
C30 C31 Fe1 70.7(7)
C27 C31 Fe1 70.5(7)
C36 C31 Fe1 132.0(9)
C27 C32 H32A 109.5
C27 C32 H32B 109.5
H32A C32 H32B 109.5
C27 C32 H32C 109.5
H32A C32 H32C 109.5
H32B C32 H32C 109.5
C28 C33 H33A 109.5
C28 C33 H33B 109.5
H33A C33 H33B 109.5
C28 C33 H33C 109.5
H33A C33 H33C 109.5
H33B C33 H33C 109.5
C29 C34 H34A 109.5
C29 C34 H34B 109.5
H34A C34 H34B 109.5
C29 C34 H34C 109.5
H34A C34 H34C 109.5
H34B C34 H34C 109.5
C30 C35 H35A 109.5
C30 C35 H35B 109.5
H35A C35 H35B 109.5
C30 C35 H35C 109.5
H35A C35 H35C 109.5
H35B C35 H35C 109.5
C31 C36 H36A 109.5
C31 C36 H36B 109.5
H36A C36 H36B 109.5
C31 C36 H36C 109.5
H36A C36 H36C 109.5
H36B C36 H36C 109.5
C6A C7A C8A 123(4)
C6A C7A H7A 118.5
C8A C7A H7A 118.5
C6A C5A C4A 118(4)
C6A C5A H5A 121.1
C4A C5A H5A 121.1
C5A C6A C7A 121(4)
C5A C6A H6A 119.5
C7A C6A H6A 119.5
C3A C4A C5A 120(4)
C3A C4A H4A 120.2
C5A C4A H4A 120.2
C3A C8A C7A 115(3)
C3A C8A H8A 122.7
C7A C8A H8A 122.7
C8A C3A C4A 124(3)
C8A C3A P1 121(2)
C4A C3A P1 114(2)

loop_
_geom_bond_atom_site_label_1
_geom_bond_atom_site_label_2
_geom_bond_distance
I1 Fe1 2.661(2)
Fe1 C29 2.108(12)
Fe1 C28 2.114(12)
Fe1 C30 2.134(12)
Fe1 C31 2.140(12)
Fe1 C27 2.140(13)
Fe1 P2 2.208(3)
Fe1 P1 2.221(3)
C1 C2 1.517(16)
C1 P1 1.834(12)
C1 H1A 0.9900
C1 H1B 0.9900
C2 P2 1.881(11)
C2 H2A 0.9900
C2 H2B 0.9900
P1 C9 1.839(13)
P1 C3A 1.85(2)
P1 C3 1.858(14)
C3 C8 1.384(16)
C3 C4 1.384(17)
C4 C5 1.399(18)
C4 H4 0.9500
C5 C6 1.374(18)
C5 H5 0.9500
C6 C7 1.370(19)
C6 H6 0.9500
C7 C8 1.406(19)
C7 H7 0.9500
C8 H8 0.9500
C9 C10 1.382(18)
C9 C14 1.390(18)
C10 C11 1.398(18)
C10 H10 0.9500
C11 C12 1.37(2)
C11 H11 0.9500
C12 C13 1.38(2)
C12 H12 0.9500
C13 C14 1.389(18)
C13 H13 0.9500
C14 H14 0.9500
P2 C21 1.852(12)
P2 C15 1.871(11)
C15 C20 1.374(16)
C15 C16 1.378(16)
C16 C17 1.391(16)
C16 H16 0.9500
C17 C18 1.378(18)
C17 H17 0.9500
C18 C19 1.376(18)
C18 H18 0.9500
C19 C20 1.373(16)
C19 H19 0.9500
C20 H20 0.9500
C21 C26 1.379(17)
C21 C22 1.385(18)
C22 C23 1.382(19)
C22 H22 0.9500
C23 C24 1.39(2)
C23 H23 0.9500
C24 C25 1.39(2)
C24 H24 0.9500
C25 C26 1.386(18)
C25 H25 0.9500
C26 H26 0.9500
C27 C28 1.425(17)
C27 C31 1.43(2)
C27 C32 1.48(2)
C28 C29 1.406(19)
C28 C33 1.573(18)
C29 C30 1.463(17)
C29 C34 1.487(18)
C30 C31 1.40(2)
C30 C35 1.49(2)
C31 C36 1.526(17)
C32 H32A 0.9800
C32 H32B 0.9800
C32 H32C 0.9800
C33 H33A 0.9800
C33 H33B 0.9800
C33 H33C 0.9800
C34 H34A 0.9800
C34 H34B 0.9800
C34 H34C 0.9800
C35 H35A 0.9800
C35 H35B 0.9800
C35 H35C 0.9800
C36 H36A 0.9800
C36 H36B 0.9800
C36 H36C 0.9800
C7A C6A 1.37(2)
C7A C8A 1.40(2)
C7A H7A 0.9500
C5A C6A 1.37(2)
C5A C4A 1.40(2)
C5A H5A 0.9500
C6A H6A 0.9500
C4A C3A 1.37(2)
C4A H4A 0.9500
C8A C3A 1.37(2)
C8A H8A 0.9500

loop_
_geom_torsion_atom_site_label_1
_geom_torsion_atom_site_label_2
_geom_torsion_atom_site_label_3
_geom_torsion_atom_site_label_4
_geom_torsion
P1 C1 C2 P2 -30.9(11)
C2 C1 P1 C9 174.3(9)
C2 C1 P1 C3A -95.2(19)
C2 C1 P1 C3 -81.7(10)
C2 C1 P1 Fe1 42.3(10)
C29 Fe1 P1 C1 154.7(6)
C28 Fe1 P1 C1 -167.0(6)
C30 Fe1 P1 C1 137.4(10)
C31 Fe1 P1 C1 -124.0(10)
C27 Fe1 P1 C1 -130.9(6)
P2 Fe1 P1 C1 -29.2(5)
I1 Fe1 P1 C1 63.6(5)
C29 Fe1 P1 C9 34.6(7)
C28 Fe1 P1 C9 72.9(6)
C30 Fe1 P1 C9 17.3(11)
C31 Fe1 P1 C9 115.9(11)
C27 Fe1 P1 C9 109.0(6)
P2 Fe1 P1 C9 -149.3(5)
I1 Fe1 P1 C9 -56.5(5)
C29 Fe1 P1 C3A -91(4)
C28 Fe1 P1 C3A -52(4)
C30 Fe1 P1 C3A -108(4)
C31 Fe1 P1 C3A -9(4)
C27 Fe1 P1 C3A -16(4)
P2 Fe1 P1 C3A 85(4)
I1 Fe1 P1 C3A 178(4)
C29 Fe1 P1 C3 -91.4(8)
C28 Fe1 P1 C3 -53.1(8)
C30 Fe1 P1 C3 -108.7(11)
C31 Fe1 P1 C3 -10.1(12)
C27 Fe1 P1 C3 -17.0(8)
P2 Fe1 P1 C3 84.7(7)
I1 Fe1 P1 C3 177.5(7)
C1 P1 C3 C8 -61.2(17)
C9 P1 C3 C8 44.7(17)
C3A P1 C3 C8 3(11)
Fe1 P1 C3 C8 -178.9(14)
C1 P1 C3 C4 116.9(16)
C9 P1 C3 C4 -137.1(16)
C3A P1 C3 C4 -179(13)
Fe1 P1 C3 C4 -0.7(19)
C8 C3 C4 C5 0(3)
P1 C3 C4 C5 -177.9(15)
C3 C4 C5 C6 0(3)
C4 C5 C6 C7 -1(3)
C5 C6 C7 C8 1(3)
C4 C3 C8 C7 0(3)
P1 C3 C8 C7 177.8(16)
C6 C7 C8 C3 0(3)
C1 P1 C9 C10 165.5(11)
C3A P1 C9 C10 71(2)
C3 P1 C9 C10 60.9(13)
Fe1 P1 C9 C10 -72.1(12)
C1 P1 C9 C14 -13.8(12)
C3A P1 C9 C14 -108(2)
C3 P1 C9 C14 -118.3(12)
Fe1 P1 C9 C14 108.7(10)
C14 C9 C10 C11 1(2)
P1 C9 C10 C11 -178.0(12)
C9 C10 C11 C12 0(2)
C10 C11 C12 C13 0(2)
C11 C12 C13 C14 0(2)
C12 C13 C14 C9 1(2)
C10 C9 C14 C13 -1.6(19)
P1 C9 C14 C13 177.6(10)
C1 C2 P2 C21 133.6(9)
C1 C2 P2 C15 -125.7(9)
C1 C2 P2 Fe1 7.8(10)
C29 Fe1 P2 C21 65.7(14)
C28 Fe1 P2 C21 -4.1(7)
C30 Fe1 P2 C21 85.2(7)
C31 Fe1 P2 C21 55.5(6)
C27 Fe1 P2 C21 16.4(6)
P1 Fe1 P2 C21 -102.5(5)
I1 Fe1 P2 C21 174.0(5)
C29 Fe1 P2 C15 -55.5(14)
C28 Fe1 P2 C15 -125.4(7)
C30 Fe1 P2 C15 -36.1(7)
C31 Fe1 P2 C15 -65.8(6)
C27 Fe1 P2 C15 -104.9(6)
P1 Fe1 P2 C15 136.2(5)
I1 Fe1 P2 C15 52.7(5)
C29 Fe1 P2 C2 -177.9(14)
C28 Fe1 P2 C2 112.3(7)
C30 Fe1 P2 C2 -158.5(7)
C31 Fe1 P2 C2 171.9(6)
C27 Fe1 P2 C2 132.7(6)
P1 Fe1 P2 C2 13.9(5)
I1 Fe1 P2 C2 -69.7(4)
C21 P2 C15 C20 53.0(11)
C2 P2 C15 C20 -50.7(11)
Fe1 P2 C15 C20 -176.8(8)
C21 P2 C15 C16 -131.3(10)
C2 P2 C15 C16 124.9(10)
Fe1 P2 C15 C16 -1.2(12)
C20 C15 C16 C17 -2.2(18)
P2 C15 C16 C17 -177.8(9)
C15 C16 C17 C18 0.9(19)
C16 C17 C18 C19 1(2)
C17 C18 C19 C20 -1(2)
C18 C19 C20 C15 -1(2)
C16 C15 C20 C19 2.2(19)
P2 C15 C20 C19 177.8(10)
C15 P2 C21 C26 -147.2(10)
C2 P2 C21 C26 -42.4(11)
Fe1 P2 C21 C26 79.0(10)
C15 P2 C21 C22 38.6(11)
C2 P2 C21 C22 143.4(10)
Fe1 P2 C21 C22 -95.2(10)
C26 C21 C22 C23 -4(2)
P2 C21 C22 C23 170.6(11)
C21 C22 C23 C24 0(2)
C22 C23 C24 C25 3(2)
C23 C24 C25 C26 -4(2)
C22 C21 C26 C25 3.4(18)
P2 C21 C26 C25 -170.9(9)
C24 C25 C26 C21 0(2)
C29 Fe1 C27 C28 36.4(7)
C30 Fe1 C27 C28 80.8(8)
C31 Fe1 C27 C28 116.9(11)
P2 Fe1 C27 C28 -158.2(7)
P1 Fe1 C27 C28 -67.2(8)
I1 Fe1 C27 C28 79.5(11)
C29 Fe1 C27 C31 -80.5(8)
C28 Fe1 C27 C31 -116.9(11)
C30 Fe1 C27 C31 -36.1(7)
P2 Fe1 C27 C31 84.9(7)
P1 Fe1 C27 C31 175.9(6)
I1 Fe1 C27 C31 -37.4(12)
C29 Fe1 C27 C32 161.1(17)
C28 Fe1 C27 C32 125(2)
C30 Fe1 C27 C32 -154.5(17)
C31 Fe1 C27 C32 -118.5(18)
P2 Fe1 C27 C32 -33.6(16)
P1 Fe1 C27 C32 57.5(17)
I1 Fe1 C27 C32 -155.9(12)
C31 C27 C28 C29 1.2(13)
C32 C27 C28 C29 165.4(13)
Fe1 C27 C28 C29 -60.0(9)
C31 C27 C28 C33 -167.6(11)
C32 C27 C28 C33 -3(2)
Fe1 C27 C28 C33 131.2(12)
C31 C27 C28 Fe1 61.2(8)
C32 C27 C28 Fe1 -134.6(14)
C30 Fe1 C28 C29 39.7(7)
C31 Fe1 C28 C29 81.9(8)
C27 Fe1 C28 C29 120.2(11)
P2 Fe1 C28 C29 152.9(6)
P1 Fe1 C28 C29 -114.4(6)
I1 Fe1 C28 C29 -24.6(8)
C29 Fe1 C28 C27 -120.2(11)
C30 Fe1 C28 C27 -80.5(9)
C31 Fe1 C28 C27 -38.3(8)
P2 Fe1 C28 C27 32.7(10)
P1 Fe1 C28 C27 125.4(7)
I1 Fe1 C28 C27 -144.8(7)
C29 Fe1 C28 C33 116.8(16)
C30 Fe1 C28 C33 156.4(15)
C31 Fe1 C28 C33 -161.3(15)
C27 Fe1 C28 C33 -123.0(17)
P2 Fe1 C28 C33 -90.3(13)
P1 Fe1 C28 C33 2.4(13)
I1 Fe1 C28 C33 92.2(13)
C27 C28 C29 C30 -1.5(13)
C33 C28 C29 C30 167.8(11)
Fe1 C28 C29 C30 -62.1(8)
C27 C28 C29 C34 -175.6(12)
C33 C28 C29 C34 -6.3(19)
Fe1 C28 C29 C34 123.7(13)
C27 C28 C29 Fe1 60.7(8)
C33 C28 C29 Fe1 -130.0(11)
C30 Fe1 C29 C28 -116.2(11)
C31 Fe1 C29 C28 -79.5(8)
C27 Fe1 C29 C28 -36.6(7)
P2 Fe1 C29 C28 -90.6(14)
P1 Fe1 C29 C28 76.6(7)
I1 Fe1 C29 C28 161.3(7)
C28 Fe1 C29 C30 116.2(11)
C31 Fe1 C29 C30 36.7(9)
C27 Fe1 C29 C30 79.5(9)
P2 Fe1 C29 C30 25.5(18)
P1 Fe1 C29 C30 -167.2(7)
I1 Fe1 C29 C30 -82.5(8)
C28 Fe1 C29 C34 -122.9(15)
C30 Fe1 C29 C34 120.9(16)
C31 Fe1 C29 C34 157.6(14)
C27 Fe1 C29 C34 -159.6(14)
P2 Fe1 C29 C34 146.4(10)
P1 Fe1 C29 C34 -46.3(13)
I1 Fe1 C29 C34 38.4(12)
C28 C29 C30 C31 1.2(14)
C34 C29 C30 C31 175.5(12)
Fe1 C29 C30 C31 -60.9(9)
C28 C29 C30 C35 -170.2(14)
C34 C29 C30 C35 4(2)
Fe1 C29 C30 C35 127.7(15)
C28 C29 C30 Fe1 62.1(8)
C34 C29 C30 Fe1 -123.6(13)
C29 Fe1 C30 C31 118.3(12)
C28 Fe1 C30 C31 80.0(9)
C27 Fe1 C30 C31 36.8(8)
P2 Fe1 C30 C31 -52.7(9)
P1 Fe1 C30 C31 143.4(8)
I1 Fe1 C30 C31 -143.8(8)
C28 Fe1 C30 C29 -38.3(8)
C31 Fe1 C30 C29 -118.3(12)
C27 Fe1 C30 C29 -81.5(9)
P2 Fe1 C30 C29 -171.0(7)
P1 Fe1 C30 C29 25.1(14)
I1 Fe1 C30 C29 97.9(8)
C29 Fe1 C30 C35 -120.4(17)
C28 Fe1 C30 C35 -158.7(15)
C31 Fe1 C30 C35 121.3(16)
C27 Fe1 C30 C35 158.1(15)
P2 Fe1 C30 C35 68.6(14)
P1 Fe1 C30 C35 -95.3(14)
I1 Fe1 C30 C35 -22.5(13)
C29 C30 C31 C27 -0.5(14)
C35 C30 C31 C27 171.0(13)
Fe1 C30 C31 C27 -60.0(9)
C29 C30 C31 C36 -172.4(11)
C35 C30 C31 C36 -1(2)
Fe1 C30 C31 C36 128.1(12)
C29 C30 C31 Fe1 59.5(8)
C35 C30 C31 Fe1 -129.0(15)
C28 C27 C31 C30 -0.4(14)
C32 C27 C31 C30 -165.5(12)
Fe1 C27 C31 C30 60.1(9)
C28 C27 C31 C36 171.0(11)
C32 C27 C31 C36 6(2)
Fe1 C27 C31 C36 -128.5(12)
C28 C27 C31 Fe1 -60.5(8)
C32 C27 C31 Fe1 134.3(12)
C29 Fe1 C31 C30 -38.7(8)
C28 Fe1 C31 C30 -81.6(8)
C27 Fe1 C31 C30 -120.0(11)
P2 Fe1 C31 C30 137.9(8)
P1 Fe1 C31 C30 -129.6(10)
I1 Fe1 C31 C30 41.9(8)
C29 Fe1 C31 C27 81.4(8)
C28 Fe1 C31 C27 38.4(7)
C30 Fe1 C31 C27 120.0(11)
P2 Fe1 C31 C27 -102.0(7)
P1 Fe1 C31 C27 -9.5(14)
I1 Fe1 C31 C27 161.9(6)
C29 Fe1 C31 C36 -155.6(17)
C28 Fe1 C31 C36 161.4(17)
C30 Fe1 C31 C36 -116.9(19)
C27 Fe1 C31 C36 123.0(19)
P2 Fe1 C31 C36 21.0(16)
P1 Fe1 C31 C36 113.5(15)
I1 Fe1 C31 C36 -75.0(16)
C4A C5A C6A C7A -2(8)
C8A C7A C6A C5A 2(8)
C6A C5A C4A C3A 2(8)
C6A C7A C8A C3A -2(8)
C7A C8A C3A C4A 2(10)
C7A C8A C3A P1 175(5)
C5A C4A C3A C8A -3(10)
C5A C4A C3A P1 -176(4)
C1 P1 C3A C8A -55(6)
C9 P1 C3A C8A 48(6)
C3 P1 C3A C8A -173(17)
Fe1 P1 C3A C8A -175(4)
C1 P1 C3A C4A 118(5)
C9 P1 C3A C4A -139(6)
C3 P1 C3A C4A 0(7)
Fe1 P1 C3A C4A -2(8)
